data_4349811
loop_
_publ_author_name
'Tang, Yiwen'
'Kourtellaris, Andreas'
'Tasiopoulos, Anastasios J.'
'Teat, Simon J.'
'Dubbeldam, David'
'Rothenberg, Gadi'
'Tanase, Stefania'

_publ_section_title
;
 Selective CO2 adsorption in water-stable alkaline-earth based
 metal--organic frameworks
;
_journal_issue 3
_journal_name_full 'Inorganic Chemistry Frontiers'
_journal_page_first 541
_journal_paper_doi 10.1039/C7QI00734E
_journal_volume 5
_journal_year 2018
_chemical_formula_moiety 'C78 H75 Ca4 N3 O27'
_chemical_formula_sum 'C78 H75 Ca4 N3 O27'
_chemical_formula_weight 1646.73
_space_group_crystal_system orthorhombic
_space_group_IT_number 61
_space_group_name_Hall '-P 2ac 2ab'
_space_group_name_H-M_alt 'P b c a'
_atom_sites_solution_hydrogens geom
_audit_creation_method SHELXL-2016/4
_audit_update_record
;
2017-10-30 deposited with the CCDC.
2018-02-09 downloaded from the CCDC.
;
_cell_angle_alpha 90
_cell_angle_beta 90
_cell_angle_gamma 90
_cell_formula_units_Z 8
_cell_length_a 22.3980(12)
_cell_length_b 30.4685(10)
_cell_length_c 26.8204(13)
_cell_measurement_reflns_used 5525
_cell_measurement_temperature 100(2)
_cell_measurement_theta_max 66.8570
_cell_measurement_theta_min 3.8330
_cell_volume 18303.1(15)
_computing_structure_refinement 'SHELXL-2016/4 (Sheldrick, 2016)'
_diffrn_ambient_temperature 100(2)
_diffrn_detector_area_resol_mean 10.4223
_diffrn_measured_fraction_theta_full 0.996
_diffrn_measured_fraction_theta_max 0.996
_diffrn_measurement_device_type 'SuperNova, Dual, Cu at zero, Atlas'
_diffrn_radiation_type CuK\a
_diffrn_radiation_wavelength 1.54184
_diffrn_reflns_av_R_equivalents 0.1027
_diffrn_reflns_av_unetI/netI 0.1920
_diffrn_reflns_Laue_measured_fraction_full 0.996
_diffrn_reflns_Laue_measured_fraction_max 0.996
_diffrn_reflns_limit_h_max 11
_diffrn_reflns_limit_h_min -26
_diffrn_reflns_limit_k_max 36
_diffrn_reflns_limit_k_min -31
_diffrn_reflns_limit_l_max 32
_diffrn_reflns_limit_l_min -30
_diffrn_reflns_number 41341
_diffrn_reflns_point_group_measured_fraction_full 0.996
_diffrn_reflns_point_group_measured_fraction_max 0.996
_diffrn_reflns_theta_full 66.991
_diffrn_reflns_theta_max 66.991
_diffrn_reflns_theta_min 3.842
_diffrn_source 'SuperNova (Cu) X-ray Source'
_exptl_absorpt_coefficient_mu 2.666
_exptl_absorpt_correction_T_max 1.00000
_exptl_absorpt_correction_T_min 0.76742
_exptl_absorpt_correction_type multi-scan
_exptl_absorpt_process_details multi-scan
_exptl_crystal_colour colourless
_exptl_crystal_density_diffrn 1.195
_exptl_crystal_description plates
_exptl_crystal_F_000 6880
_exptl_crystal_size_max 0.07
_exptl_crystal_size_mid 0.03
_exptl_crystal_size_min 0.02
_platon_squeeze_details
;
;
_refine_diff_density_max 0.785
_refine_diff_density_min -1.298
_refine_diff_density_rms 0.111
_refine_ls_extinction_method none
_refine_ls_goodness_of_fit_ref 0.897
_refine_ls_hydrogen_treatment constr
_refine_ls_matrix_type full
_refine_ls_number_parameters 1066
_refine_ls_number_reflns 16258
_refine_ls_number_restraints 85
_refine_ls_restrained_S_all 0.898
_refine_ls_R_factor_all 0.1532
_refine_ls_R_factor_gt 0.0952
_refine_ls_shift/su_max 0.003
_refine_ls_shift/su_mean 0.000
_refine_ls_structure_factor_coef Fsqd
_refine_ls_weighting_details 'w=1/[\s^2^(Fo^2^)+(0.1255P)^2^] where P=(Fo^2^+2Fc^2^)/3'
_refine_ls_weighting_scheme calc
_refine_ls_wR_factor_gt 0.2368
_refine_ls_wR_factor_ref 0.2932
_reflns_Friedel_coverage 0.000
_reflns_number_gt 6732
_reflns_number_total 16258
_reflns_threshold_expression 'I > 2\s(I)'
_cod_data_source_file c7qi00734e2.cif
_cod_data_source_block shelx
_cod_database_code 4349811
_shelx_shelxl_version_number 2016/4
_shelx_space_group_comment
;
The symmetry employed for this shelxl refinement is uniquely defined
by the following loop, which should always be used as a source of
symmetry information in preference to the above space-group names.
They are only intended as comments.
;

loop_
_space_group_symop_operation_xyz
'x, y, z'
'-x+1/2, -y, z+1/2'
'-x, y+1/2, -z+1/2'
'x+1/2, -y+1/2, -z'
'-x, -y, -z'
'x-1/2, y, -z-1/2'
'x, -y-1/2, z-1/2'
'-x-1/2, y-1/2, z'

loop_
_atom_site_label
_atom_site_type_symbol
_atom_site_fract_x
_atom_site_fract_y
_atom_site_fract_z
_atom_site_U_iso_or_equiv
_atom_site_adp_type
_atom_site_occupancy
_atom_site_site_symmetry_order
_atom_site_calc_flag
_atom_site_refinement_flags_posn
_atom_site_refinement_flags_adp
_atom_site_refinement_flags_occupancy
_atom_site_disorder_assembly
_atom_site_disorder_group
CA1 Ca 0.55543(7) 0.28149(4) 0.55637(5) 0.0378(3) Uani 1 1 d . . . . .
CA2 Ca 0.45811(7) 0.74750(4) 0.21927(5) 0.0359(3) Uani 1 1 d . . . . .
CA3 Ca 0.04090(7) 0.76080(4) 0.66233(5) 0.0354(3) Uani 1 1 d . . . . .
CA4 Ca 0.00280(7) 1.24792(4) 0.57792(5) 0.0416(4) Uani 1 1 d . . . . .
O1 O 0.4081(2) 0.31707(14) 0.62111(17) 0.0427(12) Uani 1 1 d . . . . .
O2 O 0.4764(2) 0.32771(15) 0.55999(19) 0.0452(12) Uani 1 1 d . . . . .
O4 O 0.4460(2) 0.70681(14) 0.35364(16) 0.0381(11) Uani 1 1 d . . . . .
O5 O 0.4019(2) 0.70723(15) 0.27857(17) 0.0430(12) Uani 1 1 d . . . . .
O6 O 0.0916(2) 0.31161(14) 0.24793(16) 0.0401(11) Uani 1 1 d . . . . .
O7 O 0.0169(2) 0.29376(13) 0.29925(17) 0.0397(11) Uani 1 1 d . . . . .
O8 O 0.0243(2) 0.72688(13) 0.58721(16) 0.0363(11) Uani 1 1 d . . . . .
O9 O 0.0007(2) 0.72922(14) 0.50723(17) 0.0422(11) Uani 1 1 d . . . . .
O10 O 0.1680(2) 0.56156(13) 0.50478(16) 0.0384(11) Uani 1 1 d . . . . .
O11 O 0.1451(2) 0.44925(13) 0.42018(16) 0.0387(11) Uani 1 1 d . . . . .
O12 O 0.2812(2) 0.45547(15) 0.47515(17) 0.0448(12) Uani 1 1 d . . . . .
O13 O 0.2465(2) 0.56249(14) 0.39121(17) 0.0446(12) Uani 1 1 d . . . . .
O14 O 0.0419(2) 0.79328(13) 0.73933(16) 0.0380(11) Uani 1 1 d . . . . .
O17 O 0.1262(2) 1.17051(16) 0.48063(18) 0.0490(13) Uani 1 1 d . . . . .
O18 O 0.0739(2) 1.20856(14) 0.53561(18) 0.0439(12) Uani 1 1 d . . . . .
O19 O 0.4053(2) 0.77115(15) 0.64636(19) 0.0470(13) Uani 1 1 d . . . . .
O20 O 0.4420(3) 0.81151(17) 0.5842(2) 0.0578(15) Uani 1 1 d . . . . .
O21 O 0.4878(2) 1.21121(14) 0.83815(18) 0.0407(11) Uani 1 1 d . . . . .
O22 O 0.4562(2) 1.17909(17) 0.90673(18) 0.0513(13) Uani 1 1 d . . . . .
O24 O 0.3295(2) 1.05872(15) 0.74537(18) 0.0479(13) Uani 1 1 d . . . . .
O25 O 0.2633(2) 0.95062(15) 0.67088(18) 0.0463(13) Uani 1 1 d . . . . .
O26 O 0.1793(2) 0.97545(14) 0.77803(18) 0.0464(12) Uani 1 1 d . . . . .
O27 O 0.2107(2) 1.08038(14) 0.68230(17) 0.0413(12) Uani 1 1 d . . . . .
O30 O 0.0157(3) 0.81044(17) 0.8161(2) 0.0581(15) Uani 1 1 d . . . . .
C1 C 0.2101(3) 0.50749(19) 0.4485(2) 0.0367(16) Uani 1 1 d . . . . .
C2 C 0.1937(3) 0.47733(18) 0.4044(2) 0.0332(15) Uani 1 1 d . . . . .
H2A H 0.181567 0.494803 0.375893 0.040 Uiso 1 1 calc R U . . .
H2B H 0.227924 0.459729 0.394809 0.040 Uiso 1 1 calc R U . . .
C3 C 0.1245(3) 0.41972(19) 0.3865(2) 0.0358(16) Uani 1 1 d . . . . .
C4 C 0.0771(3) 0.3927(2) 0.4011(2) 0.0379(17) Uani 1 1 d . . . . .
H4 H 0.059794 0.396339 0.432342 0.045 Uiso 1 1 calc R U . . .
C5 C 0.0558(3) 0.3607(2) 0.3691(3) 0.0412(17) Uani 1 1 d . . . . .
H5 H 0.023804 0.343303 0.379114 0.049 Uiso 1 1 calc R U . . .
C6 C 0.0813(3) 0.35393(19) 0.3222(2) 0.0378(16) Uani 1 1 d . . . . .
C7 C 0.1267(4) 0.3818(2) 0.3070(3) 0.049(2) Uani 1 1 d . . . . .
H7 H 0.143219 0.378617 0.275419 0.059 Uiso 1 1 calc R U . . .
C8 C 0.1477(3) 0.4143(2) 0.3384(3) 0.0429(17) Uani 1 1 d . . . . .
H8 H 0.177779 0.432915 0.327389 0.052 Uiso 1 1 calc R U . . .
C9 C 0.0617(4) 0.3175(2) 0.2879(3) 0.0427(18) Uani 1 1 d . . . . .
C10 C 0.2304(3) 0.4786(2) 0.4933(2) 0.0394(16) Uani 1 1 d . . . . .
H10A H 0.240858 0.496716 0.521758 0.047 Uiso 1 1 calc R U . . .
H10B H 0.199025 0.458401 0.503083 0.047 Uiso 1 1 calc R U . . .
C11 C 0.3121(3) 0.42730(19) 0.5053(2) 0.0352(15) Uani 1 1 d . . . . .
C12 C 0.2958(3) 0.4126(2) 0.5517(3) 0.0428(17) Uani 1 1 d . . . . .
H12 H 0.260841 0.422523 0.566551 0.051 Uiso 1 1 calc R U . . .
C13 C 0.3326(3) 0.3822(2) 0.5766(3) 0.0442(18) Uani 1 1 d . . . . .
H13 H 0.321717 0.372132 0.608040 0.053 Uiso 1 1 calc R U . . .
C14 C 0.3855(3) 0.3669(2) 0.5547(2) 0.0412(18) Uani 1 1 d . . . . .
C15 C 0.4017(3) 0.3832(2) 0.5079(3) 0.0443(18) Uani 1 1 d . . . . .
H15 H 0.436913 0.373680 0.493071 0.053 Uiso 1 1 calc R U . . .
C16 C 0.3660(3) 0.4131(2) 0.4836(2) 0.0380(16) Uani 1 1 d . . . . .
H16 H 0.377496 0.424006 0.452641 0.046 Uiso 1 1 calc R U . . .
C17 C 0.4252(4) 0.3348(2) 0.5805(2) 0.0431(18) Uani 1 1 d . . . . .
C18 C 0.1551(3) 0.5350(2) 0.4617(2) 0.0355(15) Uani 1 1 d . . . . .
H18A H 0.144670 0.553698 0.433718 0.043 Uiso 1 1 calc R U . . .
H18B H 0.121547 0.515870 0.468586 0.043 Uiso 1 1 calc R U . . .
C19 C 0.1314(3) 0.59638(19) 0.5126(2) 0.0343(15) Uani 1 1 d . . . . .
C20 C 0.0815(3) 0.6064(2) 0.4831(2) 0.0383(16) Uani 1 1 d . . . . .
H20 H 0.070230 0.587952 0.457127 0.046 Uiso 1 1 calc R U . . .
C21 C 0.0494(3) 0.6438(2) 0.4931(3) 0.0429(17) Uani 1 1 d . . . . .
H21 H 0.018066 0.651217 0.471945 0.051 Uiso 1 1 calc R U . . .
C22 C 0.0616(3) 0.67118(19) 0.5336(2) 0.0351(15) Uani 1 1 d . . . . .
C23 C 0.1095(3) 0.6584(2) 0.5648(3) 0.0442(18) Uani 1 1 d . . . . .
H23 H 0.118086 0.674789 0.593207 0.053 Uiso 1 1 calc R U . . .
C24 C 0.1432(3) 0.6226(2) 0.5540(3) 0.0381(16) Uani 1 1 d . . . . .
H24 H 0.174900 0.615325 0.574790 0.046 Uiso 1 1 calc R U . . .
C25 C 0.0276(3) 0.71076(19) 0.5437(2) 0.0379(16) Uani 1 1 d . . . . .
C26 C 0.2627(3) 0.5366(2) 0.4330(2) 0.0415(17) Uani 1 1 d . . . . .
H26A H 0.273818 0.555598 0.460564 0.050 Uiso 1 1 calc R U . . .
H26B H 0.296791 0.518442 0.424753 0.050 Uiso 1 1 calc R U . . .
C27 C 0.2883(3) 0.5923(2) 0.3755(2) 0.0367(16) Uani 1 1 d . . . . .
C28 C 0.3435(3) 0.5995(2) 0.3983(2) 0.0378(16) Uani 1 1 d . . . . .
H28 H 0.355160 0.582327 0.425238 0.045 Uiso 1 1 calc R U . . .
C29 C 0.3805(3) 0.63206(19) 0.3810(2) 0.0371(16) Uani 1 1 d . . . . .
H29 H 0.416242 0.637237 0.397568 0.045 Uiso 1 1 calc R U . . .
C30 C 0.3667(3) 0.6574(2) 0.3398(2) 0.0366(16) Uani 1 1 d . . . . .
C31 C 0.3109(3) 0.6496(2) 0.3145(2) 0.0372(16) Uani 1 1 d . . . . .
H31 H 0.300337 0.665970 0.286596 0.045 Uiso 1 1 calc R U . . .
C32 C 0.2732(3) 0.6169(2) 0.3327(2) 0.0416(17) Uani 1 1 d . . . . .
H32 H 0.237353 0.611170 0.316408 0.050 Uiso 1 1 calc R U . . .
C33 C 0.4067(3) 0.69295(19) 0.3221(2) 0.0406(17) Uani 1 1 d . . . . .
C34 C 0.2460(3) 1.01485(19) 0.7205(2) 0.0345(15) Uani 1 1 d . . . . .
C35 C 0.2859(4) 0.9745(2) 0.7141(3) 0.0458(19) Uani 1 1 d . . . . .
H35A H 0.327012 0.983347 0.708708 0.055 Uiso 1 1 calc R U . . .
H35B H 0.284212 0.956215 0.743687 0.055 Uiso 1 1 calc R U . . .
C36 C 0.2987(3) 0.9150(2) 0.6605(2) 0.0412(17) Uani 1 1 d . . . . .
C37 C 0.3477(4) 0.9211(3) 0.6278(3) 0.057(2) Uani 1 1 d . . . . .
H37 H 0.357126 0.948658 0.615193 0.069 Uiso 1 1 calc R U . . .
C38 C 0.3806(4) 0.8849(3) 0.6153(3) 0.063(2) Uani 1 1 d . . . . .
H38 H 0.410635 0.888069 0.591636 0.076 Uiso 1 1 calc R U . . .
C39 C 0.3718(3) 0.8447(2) 0.6357(3) 0.0434(17) Uani 1 1 d . . . . .
C40 C 0.3253(4) 0.8397(2) 0.6702(3) 0.060(2) Uani 1 1 d . . . . .
H40 H 0.319394 0.812682 0.685593 0.071 Uiso 1 1 calc R U . . .
C41 C 0.2886(4) 0.8743(3) 0.6816(3) 0.062(2) Uani 1 1 d . . . . .
H41 H 0.256857 0.870287 0.703526 0.074 Uiso 1 1 calc R U . . .
C42 C 0.4071(4) 0.8069(2) 0.6225(2) 0.0432(18) Uani 1 1 d . . . . .
C43 C 0.1819(3) 1.0024(2) 0.7346(3) 0.0444(18) Uani 1 1 d . . . . .
H43A H 0.159083 1.028948 0.740448 0.053 Uiso 1 1 calc R U . . .
H43B H 0.163602 0.986900 0.706967 0.053 Uiso 1 1 calc R U . . .
C44 C 0.1462(3) 0.9369(2) 0.7751(3) 0.0436(17) Uani 1 1 d . . . . .
C45 C 0.1459(3) 0.9099(2) 0.7331(3) 0.0393(16) Uani 1 1 d . . . . .
H45 H 0.167599 0.917716 0.704926 0.047 Uiso 1 1 calc R U . . .
C46 C 0.1130(3) 0.8712(2) 0.7337(3) 0.0443(18) Uani 1 1 d . . . . .
H46 H 0.112414 0.853356 0.705568 0.053 Uiso 1 1 calc R U . . .
C80 C 0.0443(3) 0.8188(2) 0.7770(3) 0.0455(19) Uani 1 1 d . . . . .
C47 C 0.0811(3) 0.8591(2) 0.7757(3) 0.0430(18) Uani 1 1 d . . . . .
C48 C 0.0830(3) 0.8870(2) 0.8174(3) 0.0459(18) Uani 1 1 d . . . . .
H48 H 0.062135 0.879128 0.846046 0.055 Uiso 1 1 calc R U . . .
C49 C 0.1140(3) 0.9248(2) 0.8172(2) 0.0402(17) Uani 1 1 d . . . . .
H49 H 0.113997 0.942785 0.845154 0.048 Uiso 1 1 calc R U . . .
C50 C 0.2718(3) 1.0428(2) 0.7625(2) 0.0397(16) Uani 1 1 d . . . . .
H50A H 0.245460 1.067207 0.769902 0.048 Uiso 1 1 calc R U . . .
H50B H 0.276540 1.025311 0.792518 0.048 Uiso 1 1 calc R U . . .
C51 C 0.3574(4) 1.0893(2) 0.7747(3) 0.0470(19) Uani 1 1 d . . . . .
C52 C 0.3980(4) 1.1163(2) 0.7507(3) 0.056(2) Uani 1 1 d . . . . .
H52 H 0.403505 1.114219 0.716431 0.068 Uiso 1 1 calc R U . . .
C53 C 0.4307(4) 1.1468(3) 0.7789(3) 0.058(2) Uani 1 1 d . . . . .
H53 H 0.457737 1.165187 0.762874 0.070 Uiso 1 1 calc R U . . .
C54 C 0.4236(3) 1.1501(2) 0.8298(3) 0.0434(17) Uani 1 1 d . . . . .
C55 C 0.3835(3) 1.1226(2) 0.8517(3) 0.051(2) Uani 1 1 d . . . . .
H55 H 0.378563 1.124161 0.886109 0.061 Uiso 1 1 calc R U . . .
C56 C 0.3495(4) 1.0922(2) 0.8252(3) 0.053(2) Uani 1 1 d . . . . .
H56 H 0.322110 1.074305 0.841440 0.063 Uiso 1 1 calc R U . . .
C57 C 0.4575(3) 1.1817(2) 0.8600(3) 0.0427(17) Uani 1 1 d . . . . .
C58 C 0.2432(3) 1.0406(2) 0.6719(3) 0.0379(16) Uani 1 1 d . . . . .
H58A H 0.283104 1.047442 0.660218 0.046 Uiso 1 1 calc R U . . .
H58B H 0.222866 1.023685 0.646405 0.046 Uiso 1 1 calc R U . . .
C59 C 0.1898(3) 1.1041(2) 0.6418(2) 0.0388(17) Uani 1 1 d . . . . .
C60 C 0.2079(3) 1.0956(2) 0.5940(2) 0.0397(17) Uani 1 1 d . . . . .
H60 H 0.235283 1.073541 0.586981 0.048 Uiso 1 1 calc R U . . .
C61 C 0.1830(3) 1.1218(2) 0.5556(3) 0.0402(16) Uani 1 1 d . . . . .
H61 H 0.194388 1.116830 0.522744 0.048 Uiso 1 1 calc R U . . .
C62 C 0.1420(3) 1.1549(2) 0.5660(3) 0.0406(17) Uani 1 1 d . . . . .
C63 C 0.1263(3) 1.1624(2) 0.6161(3) 0.0405(17) Uani 1 1 d . . . . .
H63 H 0.099680 1.184777 0.623953 0.049 Uiso 1 1 calc R U . . .
C64 C 0.1499(3) 1.1371(2) 0.6536(3) 0.0430(17) Uani 1 1 d . . . . .
H64 H 0.139105 1.142075 0.686632 0.052 Uiso 1 1 calc R U . . .
C65 C 0.1131(3) 1.17947(19) 0.5247(3) 0.0395(17) Uani 1 1 d . . . . .
C77 C -0.1716(5) 1.3212(3) 0.6009(4) 0.096(4) Uani 1 1 d . U . . .
H77A H -0.209030 1.312288 0.615076 0.144 Uiso 1 1 calc R U . . .
H77B H -0.177521 1.346939 0.580803 0.144 Uiso 1 1 calc R U . . .
H77C H -0.143811 1.327666 0.627113 0.144 Uiso 1 1 calc R U . . .
C76 C -0.1464(6) 1.2835(3) 0.5678(4) 0.085(4) Uani 1 1 d D . . . .
O23 O -0.0954(3) 1.2680(2) 0.5769(2) 0.0661(17) Uani 1 1 d . . . . .
N3 N -0.1804(4) 1.2670(3) 0.5320(4) 0.099(3) Uani 1 1 d D . . . .
C78 C -0.2376(4) 1.2873(4) 0.5163(4) 0.097(4) Uani 1 1 d . . . . .
H78A H -0.267957 1.265145 0.514370 0.146 Uiso 1 1 calc R U . . .
H78B H -0.232632 1.300725 0.484163 0.146 Uiso 1 1 calc R U . . .
H78C H -0.249123 1.309199 0.540147 0.146 Uiso 1 1 calc R U . . .
C79 C -0.1554(5) 1.2321(3) 0.5011(3) 0.077(3) Uani 1 1 d . . . . .
H79A H -0.187111 1.214422 0.487844 0.115 Uiso 1 1 calc R U . . .
H79B H -0.129400 1.214097 0.520914 0.115 Uiso 1 1 calc R U . . .
H79C H -0.133078 1.244816 0.474125 0.115 Uiso 1 1 calc R U . . .
C72 C 0.1768(5) 0.7303(4) 0.7080(4) 0.102(4) Uani 1 1 d D U . . .
C73 C 0.1724(4) 0.7338(4) 0.7653(3) 0.079(3) Uani 1 1 d . . . . .
H73A H 0.131138 0.734874 0.775011 0.118 Uiso 1 1 calc R U . . .
H73B H 0.192256 0.759920 0.776342 0.118 Uiso 1 1 calc R U . . .
H73C H 0.190982 0.708590 0.780230 0.118 Uiso 1 1 calc R U . . .
O16 O 0.1318(3) 0.72892(16) 0.6769(2) 0.0578(15) Uani 1 1 d D . . . .
N2 N 0.2283(4) 0.7295(3) 0.6901(4) 0.093(3) Uani 1 1 d D U . . .
C74 C 0.2824(3) 0.7257(3) 0.7242(3) 0.064(2) Uani 1 1 d D . . . .
H74A H 0.318035 0.731512 0.705489 0.096 Uiso 1 1 calc R U . . .
H74B H 0.284183 0.696629 0.737847 0.096 Uiso 1 1 calc R U . . .
H74C H 0.278927 0.746651 0.750811 0.096 Uiso 1 1 calc R U . . .
C75 C 0.2358(4) 0.7260(4) 0.6333(3) 0.078(3) Uani 1 1 d . . . . .
H75A H 0.272445 0.739798 0.623538 0.117 Uiso 1 1 calc R U . . .
H75B H 0.202876 0.740322 0.617152 0.117 Uiso 1 1 calc R U . . .
H75C H 0.236584 0.695613 0.623822 0.117 Uiso 1 1 calc R U . . .
O3 O 0.6283(2) 0.22995(18) 0.5678(2) 0.0579(15) Uani 1 1 d . . . . .
C68A C 0.6746(7) 0.2097(5) 0.5832(5) 0.037(3) Uani 0.5 1 d D . P A 1
N1A N 0.6946(7) 0.1786(5) 0.5517(5) 0.049(3) Uani 0.5 1 d D . P A 1
C69A C 0.6943(8) 0.2181(8) 0.6359(6) 0.050(5) Uani 0.5 1 d D U P A 1
H69A H 0.689697 0.191781 0.655197 0.075 Uiso 0.5 1 calc R U P A 1
H69B H 0.670201 0.240994 0.650116 0.075 Uiso 0.5 1 calc R U P A 1
H69C H 0.735402 0.226934 0.636095 0.075 Uiso 0.5 1 calc R U P A 1
C70A C 0.7501(15) 0.1563(14) 0.570(2) 0.084(13) Uani 0.5 1 d D . P A 1
H70A H 0.755205 0.128936 0.552869 0.127 Uiso 0.5 1 calc R U P A 1
H70B H 0.746652 0.150920 0.605231 0.127 Uiso 0.5 1 calc R U P A 1
H70C H 0.784007 0.174810 0.563919 0.127 Uiso 0.5 1 calc R U P A 1
C71A C 0.6535(8) 0.1722(11) 0.5087(6) 0.059(6) Uani 0.5 1 d D . P A 1
H71A H 0.675151 0.159664 0.481272 0.088 Uiso 0.5 1 calc R U P A 1
H71B H 0.637103 0.199978 0.498867 0.088 Uiso 0.5 1 calc R U P A 1
H71C H 0.621719 0.152758 0.518203 0.088 Uiso 0.5 1 calc R U P A 1
C68B C 0.6623(10) 0.1973(6) 0.5565(9) 0.059(4) Uani 0.5 1 d . . P A 2
N1B N 0.7068(8) 0.1864(5) 0.5843(7) 0.067(4) Uani 0.5 1 d . . P A 2
C69B C 0.7172(7) 0.2142(9) 0.6299(8) 0.063(6) Uani 0.5 1 d . . P A 2
H69D H 0.759137 0.215392 0.637005 0.094 Uiso 0.5 1 calc R U P A 2
H69E H 0.696444 0.201668 0.657797 0.094 Uiso 0.5 1 calc R U P A 2
H69F H 0.702521 0.243373 0.623943 0.094 Uiso 0.5 1 calc R U P A 2
C70B C 0.7484(15) 0.1482(15) 0.5744(17) 0.069(8) Uani 0.5 1 d . . P A 2
H70D H 0.788294 0.156093 0.583880 0.104 Uiso 0.5 1 calc R U P A 2
H70E H 0.747489 0.140970 0.539607 0.104 Uiso 0.5 1 calc R U P A 2
H70F H 0.735720 0.123219 0.593581 0.104 Uiso 0.5 1 calc R U P A 2
C71B C 0.6728(10) 0.1700(11) 0.5047(9) 0.061(7) Uani 0.5 1 d . U P A 2
H71D H 0.667510 0.139214 0.510931 0.091 Uiso 0.5 1 calc R U P A 2
H71E H 0.712591 0.175185 0.492781 0.091 Uiso 0.5 1 calc R U P A 2
H71F H 0.644509 0.179562 0.480164 0.091 Uiso 0.5 1 calc R U P A 2

loop_
_atom_site_aniso_label
_atom_site_aniso_U_11
_atom_site_aniso_U_22
_atom_site_aniso_U_33
_atom_site_aniso_U_23
_atom_site_aniso_U_13
_atom_site_aniso_U_12
CA1 0.0583(9) 0.0191(6) 0.0360(7) 0.0009(5) 0.0010(7) -0.0015(6)
CA2 0.0601(9) 0.0176(6) 0.0299(7) 0.0015(5) 0.0015(7) 0.0025(6)
CA3 0.0561(9) 0.0184(6) 0.0317(7) 0.0006(5) -0.0014(6) -0.0005(6)
CA4 0.0620(10) 0.0243(6) 0.0385(7) 0.0023(6) -0.0009(7) -0.0008(6)
O1 0.063(3) 0.030(2) 0.036(3) 0.002(2) -0.007(2) 0.014(2)
O2 0.054(3) 0.029(2) 0.053(3) -0.004(2) -0.003(3) 0.017(2)
O4 0.052(3) 0.028(2) 0.034(2) -0.0060(19) 0.007(2) -0.011(2)
O5 0.064(3) 0.030(2) 0.035(3) 0.005(2) 0.008(2) -0.006(2)
O6 0.063(3) 0.030(2) 0.027(2) -0.008(2) 0.005(2) -0.004(2)
O7 0.064(3) 0.015(2) 0.040(3) 0.0010(18) -0.003(2) -0.011(2)
O8 0.056(3) 0.018(2) 0.035(2) -0.0009(18) 0.007(2) 0.002(2)
O9 0.059(3) 0.028(2) 0.040(3) 0.003(2) -0.002(2) 0.010(2)
O10 0.062(3) 0.016(2) 0.037(2) -0.0051(18) -0.003(2) 0.005(2)
O11 0.065(3) 0.021(2) 0.030(2) -0.0050(18) -0.002(2) -0.011(2)
O12 0.070(3) 0.030(2) 0.035(2) 0.007(2) -0.001(2) 0.018(2)
O13 0.069(3) 0.023(2) 0.041(3) 0.008(2) -0.008(2) -0.008(2)
O14 0.060(3) 0.023(2) 0.031(2) -0.0065(18) -0.002(2) -0.008(2)
O17 0.064(3) 0.046(3) 0.037(3) -0.003(2) -0.004(3) 0.018(3)
O18 0.060(3) 0.026(2) 0.046(3) 0.005(2) -0.006(2) 0.004(2)
O19 0.066(3) 0.024(2) 0.052(3) -0.004(2) -0.005(3) 0.007(2)
O20 0.081(4) 0.039(3) 0.053(3) -0.002(3) 0.001(3) 0.020(3)
O21 0.052(3) 0.025(2) 0.045(3) -0.003(2) 0.007(2) -0.007(2)
O22 0.074(4) 0.043(3) 0.037(3) 0.003(2) 0.002(3) -0.019(3)
O24 0.060(3) 0.039(3) 0.045(3) -0.010(2) 0.004(3) -0.013(3)
O25 0.065(3) 0.031(2) 0.043(3) -0.009(2) -0.013(2) 0.009(2)
O26 0.068(3) 0.029(2) 0.042(3) 0.003(2) 0.002(3) -0.012(2)
O27 0.064(3) 0.022(2) 0.037(3) 0.0039(19) 0.001(2) 0.013(2)
O30 0.083(4) 0.048(3) 0.044(3) -0.008(3) 0.016(3) -0.025(3)
C1 0.063(5) 0.016(3) 0.031(3) 0.002(3) -0.008(3) -0.004(3)
C2 0.050(4) 0.014(3) 0.036(3) -0.003(2) 0.002(3) -0.005(3)
C3 0.058(4) 0.018(3) 0.032(3) -0.003(3) -0.008(3) -0.004(3)
C4 0.066(5) 0.022(3) 0.026(3) -0.005(3) -0.002(3) -0.018(3)
C5 0.055(4) 0.031(3) 0.038(4) 0.006(3) -0.004(3) -0.007(3)
C6 0.061(4) 0.018(3) 0.034(3) 0.000(3) -0.010(3) 0.010(3)
C7 0.088(6) 0.026(3) 0.032(4) -0.001(3) 0.003(4) -0.018(4)
C8 0.061(5) 0.027(3) 0.040(4) -0.001(3) 0.007(4) -0.012(3)
C9 0.073(5) 0.018(3) 0.037(4) 0.005(3) -0.020(4) 0.008(3)
C10 0.065(5) 0.020(3) 0.033(3) 0.003(3) -0.001(3) 0.009(3)
C11 0.057(4) 0.020(3) 0.028(3) 0.002(3) -0.007(3) 0.011(3)
C12 0.054(4) 0.034(4) 0.040(4) 0.008(3) 0.004(3) 0.007(3)
C13 0.064(5) 0.034(4) 0.035(4) 0.002(3) 0.002(4) 0.011(4)
C14 0.072(5) 0.021(3) 0.030(3) 0.001(3) -0.008(3) 0.012(3)
C15 0.065(5) 0.023(3) 0.045(4) -0.007(3) -0.002(4) 0.003(3)
C16 0.057(4) 0.027(3) 0.030(3) 0.000(3) -0.008(3) 0.003(3)
C17 0.080(6) 0.018(3) 0.031(3) 0.001(3) -0.013(4) -0.002(4)
C18 0.052(4) 0.020(3) 0.034(3) -0.004(3) -0.001(3) 0.002(3)
C19 0.049(4) 0.019(3) 0.034(3) -0.003(3) -0.007(3) 0.011(3)
C20 0.061(5) 0.022(3) 0.032(3) -0.002(3) -0.009(3) 0.002(3)
C21 0.062(5) 0.030(3) 0.037(4) 0.004(3) -0.002(3) 0.003(3)
C22 0.053(4) 0.018(3) 0.034(3) -0.002(3) 0.000(3) -0.001(3)
C23 0.062(5) 0.024(3) 0.046(4) -0.007(3) -0.012(4) 0.001(3)
C24 0.045(4) 0.032(3) 0.037(4) 0.000(3) -0.006(3) 0.009(3)
C25 0.065(5) 0.013(3) 0.036(4) 0.006(3) -0.011(3) -0.001(3)
C26 0.068(5) 0.019(3) 0.038(4) 0.006(3) -0.001(4) -0.001(3)
C27 0.061(4) 0.025(3) 0.025(3) 0.002(3) -0.010(3) -0.013(3)
C28 0.056(4) 0.028(3) 0.030(3) -0.002(3) -0.004(3) 0.004(3)
C29 0.053(4) 0.021(3) 0.037(4) 0.000(3) -0.006(3) 0.002(3)
C30 0.059(4) 0.021(3) 0.030(3) 0.001(3) 0.008(3) -0.011(3)
C31 0.048(4) 0.031(3) 0.033(3) 0.000(3) -0.016(3) -0.015(3)
C32 0.063(5) 0.028(3) 0.033(3) 0.005(3) -0.005(3) -0.015(3)
C33 0.073(5) 0.014(3) 0.034(4) 0.005(3) -0.004(4) -0.001(3)
C34 0.054(4) 0.014(3) 0.035(3) 0.000(3) -0.004(3) -0.002(3)
C35 0.079(5) 0.019(3) 0.040(4) -0.003(3) -0.006(4) 0.009(3)
C36 0.066(5) 0.026(3) 0.032(3) -0.004(3) -0.006(3) 0.007(3)
C37 0.067(5) 0.033(4) 0.071(6) 0.005(4) 0.007(5) 0.004(4)
C38 0.074(6) 0.047(5) 0.068(6) -0.001(4) 0.016(5) 0.008(4)
C39 0.060(5) 0.027(3) 0.044(4) -0.002(3) -0.003(4) 0.000(3)
C40 0.084(6) 0.029(4) 0.066(5) 0.025(4) 0.013(5) 0.017(4)
C41 0.082(6) 0.042(4) 0.062(5) 0.010(4) 0.018(5) 0.020(4)
C42 0.072(5) 0.034(4) 0.024(3) 0.001(3) -0.013(3) 0.003(4)
C43 0.077(5) 0.018(3) 0.038(4) 0.004(3) -0.014(4) -0.009(3)
C44 0.055(5) 0.030(3) 0.045(4) 0.001(3) -0.006(4) -0.008(3)
C45 0.047(4) 0.032(4) 0.039(4) 0.008(3) 0.002(3) -0.002(3)
C46 0.065(5) 0.029(3) 0.039(4) -0.011(3) -0.006(4) -0.002(3)
C80 0.058(5) 0.026(3) 0.053(5) -0.008(3) -0.020(4) -0.002(3)
C47 0.064(5) 0.022(3) 0.042(4) -0.003(3) -0.007(4) 0.001(3)
C48 0.066(5) 0.033(4) 0.038(4) -0.002(3) -0.003(4) -0.003(4)
C49 0.057(5) 0.033(4) 0.030(3) -0.005(3) 0.005(3) -0.006(3)
C50 0.050(4) 0.033(4) 0.036(4) -0.003(3) 0.006(3) -0.005(3)
C51 0.070(5) 0.025(3) 0.047(4) -0.005(3) -0.009(4) 0.002(4)
C52 0.077(6) 0.047(5) 0.045(4) -0.003(4) 0.008(4) -0.032(4)
C53 0.062(5) 0.057(5) 0.055(5) -0.008(4) 0.012(4) -0.024(4)
C54 0.059(5) 0.030(3) 0.041(4) 0.001(3) 0.007(4) 0.002(3)
C55 0.070(5) 0.044(4) 0.039(4) 0.007(3) -0.006(4) -0.015(4)
C56 0.067(5) 0.042(4) 0.049(5) -0.003(4) -0.003(4) -0.021(4)
C57 0.054(4) 0.025(3) 0.048(4) -0.004(3) 0.000(4) 0.006(3)
C58 0.043(4) 0.026(3) 0.045(4) 0.006(3) -0.008(3) 0.012(3)
C59 0.068(5) 0.021(3) 0.027(3) 0.004(3) 0.003(3) 0.001(3)
C60 0.061(5) 0.023(3) 0.034(4) -0.001(3) 0.014(3) -0.004(3)
C61 0.062(5) 0.025(3) 0.034(3) -0.005(3) 0.000(3) -0.002(3)
C62 0.061(5) 0.019(3) 0.041(4) 0.002(3) -0.009(4) 0.002(3)
C63 0.060(5) 0.022(3) 0.039(4) -0.002(3) 0.002(3) -0.003(3)
C64 0.070(5) 0.026(3) 0.033(3) -0.002(3) 0.005(4) 0.000(4)
C65 0.054(4) 0.016(3) 0.049(4) 0.001(3) -0.009(4) 0.002(3)
C77 0.115(8) 0.049(5) 0.125(9) -0.007(6) 0.063(7) -0.001(6)
C76 0.138(11) 0.068(7) 0.051(6) 0.010(5) -0.005(7) -0.034(7)
O23 0.065(4) 0.076(4) 0.057(4) 0.001(3) -0.010(3) 0.020(3)
N3 0.085(6) 0.088(7) 0.125(9) 0.037(7) 0.009(6) 0.001(6)
C78 0.064(6) 0.101(8) 0.127(10) 0.071(8) -0.013(6) 0.007(6)
C79 0.114(8) 0.056(6) 0.060(6) -0.006(5) 0.019(6) -0.005(6)
C72 0.128(8) 0.056(5) 0.120(8) 0.004(6) 0.009(7) 0.003(6)
C73 0.087(7) 0.105(8) 0.044(5) -0.002(5) 0.000(5) -0.015(6)
O16 0.090(4) 0.032(3) 0.051(3) 0.001(2) -0.020(3) 0.006(3)
N2 0.098(6) 0.061(5) 0.120(7) -0.002(5) -0.001(5) 0.001(5)
C74 0.056(5) 0.062(5) 0.073(6) -0.006(5) -0.034(5) 0.007(4)
C75 0.075(6) 0.112(9) 0.047(5) -0.021(5) 0.010(5) -0.004(6)
O3 0.061(4) 0.046(3) 0.066(4) 0.013(3) -0.004(3) 0.018(3)
C68A 0.045(9) 0.025(7) 0.041(6) 0.001(6) 0.024(6) -0.017(7)
N1A 0.064(8) 0.037(7) 0.047(7) -0.010(6) 0.006(6) 0.010(7)
C69A 0.048(8) 0.051(7) 0.051(6) -0.004(6) 0.003(6) -0.003(7)
C70A 0.083(17) 0.033(16) 0.14(3) 0.034(15) 0.005(15) 0.027(14)
C71A 0.047(11) 0.095(16) 0.034(7) -0.013(8) 0.031(7) -0.030(12)
C68B 0.081(12) 0.031(9) 0.065(10) 0.009(7) 0.002(9) -0.009(9)
N1B 0.092(11) 0.038(8) 0.072(9) 0.004(7) -0.001(8) 0.010(8)
C69B 0.029(9) 0.092(15) 0.067(10) -0.022(10) 0.029(8) -0.018(11)
C70B 0.072(14) 0.042(15) 0.09(2) 0.017(11) 0.044(13) 0.001(9)
C71B 0.057(10) 0.059(9) 0.066(8) 0.000(6) 0.007(7) 0.001(7)

loop_
_atom_type_symbol
_atom_type_description
_atom_type_scat_dispersion_real
_atom_type_scat_dispersion_imag
_atom_type_scat_source
C C 0.0181 0.0091 'International Tables Vol C Tables 4.2.6.8 and 6.1.1.4'
H H 0.0000 0.0000 'International Tables Vol C Tables 4.2.6.8 and 6.1.1.4'
O O 0.0492 0.0322 'International Tables Vol C Tables 4.2.6.8 and 6.1.1.4'
Ca Ca 0.3641 1.2855 'International Tables Vol C Tables 4.2.6.8 and 6.1.1.4'
N N 0.0311 0.0180 'International Tables Vol C Tables 4.2.6.8 and 6.1.1.4'

loop_
_geom_angle_atom_site_label_1
_geom_angle_atom_site_label_2
_geom_angle_atom_site_label_3
_geom_angle
_geom_angle_site_symmetry_1
_geom_angle_site_symmetry_3
O2 CA1 O3 168.5(2) . .
O2 CA1 O17 99.00(19) . 4_566
O3 CA1 O17 90.1(2) . 4_566
O2 CA1 O9 91.53(17) . 8_655
O3 CA1 O9 89.54(19) . 8_655
O17 CA1 O9 121.64(17) 4_566 8_655
O2 CA1 O4 81.75(17) . 5_666
O3 CA1 O4 88.69(19) . 5_666
O17 CA1 O4 109.40(16) 4_566 5_666
O9 CA1 O4 128.93(16) 8_655 5_666
O2 CA1 O18 95.47(18) . 4_566
O3 CA1 O18 95.54(19) . 4_566
O17 CA1 O18 53.63(16) 4_566 4_566
O9 CA1 O18 68.35(16) 8_655 4_566
O4 CA1 O18 162.37(15) 5_666 4_566
O2 CA1 O8 81.16(17) . 8_655
O3 CA1 O8 90.48(18) . 8_655
O17 CA1 O8 174.01(16) 4_566 8_655
O9 CA1 O8 52.40(15) 8_655 8_655
O4 CA1 O8 76.58(14) 5_666 8_655
O18 CA1 O8 120.37(15) 4_566 8_655
O2 CA1 C65 97.46(19) . 4_566
O3 CA1 C65 93.8(2) . 4_566
O17 CA1 C65 26.38(17) 4_566 4_566
O9 CA1 C65 95.52(19) 8_655 4_566
O4 CA1 C65 135.52(18) 5_666 4_566
O18 CA1 C65 27.27(17) 4_566 4_566
O8 CA1 C65 147.64(18) 8_655 4_566
O2 CA1 C25 88.03(19) . 8_655
O3 CA1 C25 87.9(2) . 8_655
O17 CA1 C25 147.83(19) 4_566 8_655
O9 CA1 C25 26.28(17) 8_655 8_655
O4 CA1 C25 102.66(17) 5_666 8_655
O18 CA1 C25 94.61(17) 4_566 8_655
O8 CA1 C25 26.28(16) 8_655 8_655
C65 CA1 C25 121.8(2) 4_566 8_655
O2 CA1 CA3 66.99(14) . 8_655
O3 CA1 CA3 101.59(15) . 8_655
O17 CA1 CA3 146.36(13) 4_566 8_655
O9 CA1 CA3 90.20(12) 8_655 8_655
O4 CA1 CA3 40.70(11) 5_666 8_655
O18 CA1 CA3 152.44(13) 4_566 8_655
O8 CA1 CA3 39.04(10) 8_655 8_655
C65 CA1 CA3 163.62(14) 4_566 8_655
C25 CA1 CA3 64.93(14) 8_655 8_655
O2 CA1 CA4 86.92(13) . 4_566
O3 CA1 CA4 100.49(15) . 4_566
O17 CA1 CA4 87.55(13) 4_566 4_566
O9 CA1 CA4 35.65(11) 8_655 4_566
O4 CA1 CA4 160.84(12) 5_666 4_566
O18 CA1 CA4 34.08(11) 4_566 4_566
O8 CA1 CA4 86.48(10) 8_655 4_566
C65 CA1 CA4 61.19(15) 4_566 4_566
C25 CA1 CA4 61.36(13) 8_655 4_566
CA3 CA1 CA4 120.34(5) 8_655 4_566
O21 CA2 O19 80.93(17) 5_676 7_575
O21 CA2 O5 178.45(17) 5_676 .
O19 CA2 O5 99.52(17) 7_575 .
O21 CA2 O6 90.79(16) 5_676 8_665
O19 CA2 O6 103.40(17) 7_575 8_665
O5 CA2 O6 87.66(17) . 8_665
O21 CA2 O30 81.68(18) 5_676 4_566
O19 CA2 O30 76.23(18) 7_575 4_566
O5 CA2 O30 99.86(19) . 4_566
O6 CA2 O30 172.4(2) 8_665 4_566
O21 CA2 O14 99.85(17) 5_676 4_566
O19 CA2 O14 128.56(16) 7_575 4_566
O5 CA2 O14 81.04(16) . 4_566
O6 CA2 O14 127.91(15) 8_665 4_566
O30 CA2 O14 53.49(16) 4_566 4_566
O21 CA2 O7 97.99(15) 5_676 8_665
O19 CA2 O7 156.17(17) 7_575 8_665
O5 CA2 O7 80.98(15) . 8_665
O6 CA2 O7 52.77(14) 8_665 8_665
O30 CA2 O7 127.38(17) 4_566 8_665
O14 CA2 O7 75.21(14) 4_566 8_665
O21 CA2 C80 93.10(19) 5_676 4_566
O19 CA2 C80 101.6(2) 7_575 4_566
O5 CA2 C80 88.26(19) . 4_566
O6 CA2 C80 155.0(2) 8_665 4_566
O30 CA2 C80 26.55(19) 4_566 4_566
O14 CA2 C80 27.15(18) 4_566 4_566
O7 CA2 C80 102.18(19) 8_665 4_566
O21 CA2 C9 95.96(17) 5_676 8_665
O19 CA2 C9 129.7(2) 7_575 8_665
O5 CA2 C9 82.60(17) . 8_665
O6 CA2 C9 26.33(18) 8_665 8_665
O30 CA2 C9 153.5(2) 4_566 8_665
O14 CA2 C9 101.58(19) 4_566 8_665
O7 CA2 C9 26.48(18) 8_665 8_665
C80 CA2 C9 128.6(2) 4_566 8_665
O21 CA2 CA3 110.18(13) 5_676 4_566
O19 CA2 CA3 162.08(12) 7_575 4_566
O5 CA2 CA3 69.75(12) . 4_566
O6 CA2 CA3 90.78(11) 8_665 4_566
O30 CA2 CA3 91.16(13) 4_566 4_566
O14 CA2 CA3 37.69(10) 4_566 4_566
O7 CA2 CA3 39.29(10) 8_665 4_566
C80 CA2 CA3 64.68(16) 4_566 4_566
C9 CA2 CA3 64.74(16) 8_665 4_566
O21 CA2 CA4 38.71(12) 5_676 2_574
O19 CA2 CA4 46.60(13) 7_575 2_574
O5 CA2 CA4 142.29(12) . 2_574
O6 CA2 CA4 113.01(12) 8_665 2_574
O30 CA2 CA4 61.12(13) 4_566 2_574
O14 CA2 CA4 106.29(11) 4_566 2_574
O7 CA2 CA4 136.71(11) 8_665 2_574
C80 CA2 CA4 84.55(16) 4_566 2_574
C9 CA2 CA4 129.56(13) 8_665 2_574
CA3 CA2 CA4 136.73(5) 4_566 2_574
O16 CA3 O14 91.19(19) . .
O16 CA3 O8 95.93(18) . .
O14 CA3 O8 171.07(18) . .
O16 CA3 O1 87.56(19) . 8_665
O14 CA3 O1 96.03(16) . 8_665
O8 CA3 O1 89.67(16) . 8_665
O16 CA3 O7 96.59(18) . 5_566
O14 CA3 O7 85.14(16) . 5_566
O8 CA3 O7 88.68(16) . 5_566
O1 CA3 O7 175.67(18) 8_665 5_566
O16 CA3 O4 179.21(19) . 4_466
O14 CA3 O4 89.53(16) . 4_466
O8 CA3 O4 83.33(16) . 4_466
O1 CA3 O4 92.71(17) 8_665 4_466
O7 CA3 O4 83.12(17) 5_566 4_466
O16 CA3 C17 101.7(2) . 8_665
O14 CA3 C17 107.97(16) . 8_665
O8 CA3 C17 75.89(16) . 8_665
O1 CA3 C17 18.90(19) 8_665 8_665
O7 CA3 C17 157.1(2) 5_566 8_665
O4 CA3 C17 78.42(19) 4_466 8_665
O16 CA3 CA1 137.50(15) . 8_665
O14 CA3 CA1 129.63(13) . 8_665
O8 CA3 CA1 45.01(11) . 8_665
O1 CA3 CA1 78.02(13) 8_665 8_665
O7 CA3 CA1 98.02(12) 5_566 8_665
O4 CA3 CA1 41.90(11) 4_466 8_665
C17 CA3 CA1 59.12(15) 8_665 8_665
O16 CA3 CA2 105.73(15) . 4_466
O14 CA3 CA2 42.06(12) . 4_466
O8 CA3 CA2 130.08(13) . 4_466
O1 CA3 CA2 134.71(12) 8_665 4_466
O7 CA3 CA2 45.19(11) 5_566 4_466
O4 CA3 CA2 74.60(12) 4_466 4_466
C17 CA3 CA2 138.61(12) 8_665 4_466
CA1 CA3 CA2 112.84(5) 8_665 4_466
O23 CA4 O18 143.4(2) . .
O23 CA4 O20 107.0(2) . 8_665
O18 CA4 O20 95.92(19) . 8_665
O23 CA4 O22 79.4(2) . 6_557
O18 CA4 O22 85.94(18) . 6_557
O20 CA4 O22 164.6(2) 8_665 6_557
O23 CA4 O9 83.1(2) . 5_576
O18 CA4 O9 72.67(16) . 5_576
O20 CA4 O9 80.95(18) 8_665 5_576
O22 CA4 O9 114.08(17) 6_557 5_576
O23 CA4 O21 90.1(2) . 6_557
O18 CA4 O21 107.49(16) . 6_557
O20 CA4 O21 112.13(18) 8_665 6_557
O22 CA4 O21 53.08(15) 6_557 6_557
O9 CA4 O21 166.61(17) 5_576 6_557
O23 CA4 C57 81.5(2) . 6_557
O18 CA4 C57 99.69(19) . 6_557
O20 CA4 C57 139.0(2) 8_665 6_557
O22 CA4 C57 26.43(18) 6_557 6_557
O9 CA4 C57 139.9(2) 5_576 6_557
O21 CA4 C57 26.90(18) 6_557 6_557
O23 CA4 O19 129.57(19) . 8_665
O18 CA4 O19 86.98(16) . 8_665
O20 CA4 O19 49.89(17) 8_665 8_665
O22 CA4 O19 115.14(16) 6_557 8_665
O9 CA4 O19 124.58(17) 5_576 8_665
O21 CA4 O19 68.48(15) 6_557 8_665
C57 CA4 O19 93.30(19) 6_557 8_665
O23 CA4 C42 120.0(2) . 8_665
O18 CA4 C42 92.51(19) . 8_665
O20 CA4 C42 24.86(18) 8_665 8_665
O22 CA4 C42 139.98(19) 6_557 8_665
O9 CA4 C42 103.41(18) 5_576 8_665
O21 CA4 C42 89.98(17) 6_557 8_665
C57 CA4 C42 116.4(2) 6_557 8_665
O19 CA4 C42 25.07(16) 8_665 8_665
O23 CA4 CA2 102.61(16) . 2_575
O18 CA4 CA2 110.14(13) . 2_575
O20 CA4 CA2 77.16(14) 8_665 2_575
O22 CA4 CA2 87.81(12) 6_557 2_575
O9 CA4 CA2 158.10(12) 5_576 2_575
O21 CA4 CA2 35.04(10) 6_557 2_575
C57 CA4 CA2 61.92(16) 6_557 2_575
O19 CA4 CA2 36.94(10) 8_665 2_575
C42 CA4 CA2 55.30(13) 8_665 2_575
O23 CA4 CA1 110.04(16) . 4_466
O18 CA4 CA1 37.99(12) . 4_466
O20 CA4 CA1 95.67(15) 8_665 4_466
O22 CA4 CA1 95.16(13) 6_557 4_466
O9 CA4 CA1 36.17(11) 5_576 4_466
O21 CA4 CA1 139.43(11) 6_557 4_466
C57 CA4 CA1 119.51(15) 6_557 4_466
O19 CA4 CA1 115.77(11) 8_665 4_466
C42 CA4 CA1 107.89(13) 8_665 4_466
CA2 CA4 CA1 147.22(5) 2_575 4_466
C17 O1 CA3 124.6(5) . 8_655
C17 O2 CA1 144.8(4) . .
C33 O4 CA3 128.7(4) . 4_566
C33 O4 CA1 133.4(4) . 5_666
CA3 O4 CA1 97.41(16) 4_566 5_666
C33 O5 CA2 139.5(5) . .
C9 O6 CA2 98.1(4) . 8_655
C9 O7 CA3 160.4(4) . 5_566
C9 O7 CA2 86.6(4) . 8_655
CA3 O7 CA2 95.52(14) 5_566 8_655
C25 O8 CA3 166.6(5) . .
C25 O8 CA1 89.7(4) . 8_665
CA3 O8 CA1 95.94(15) . 8_665
C25 O9 CA4 151.0(5) . 5_576
C25 O9 CA1 96.8(4) . 8_665
CA4 O9 CA1 108.18(17) 5_576 8_665
C19 O10 C18 116.3(5) . .
C3 O11 C2 117.0(5) . .
C11 O12 C10 120.9(5) . .
C27 O13 C26 116.0(5) . .
C80 O14 CA3 167.9(5) . .
C80 O14 CA2 89.0(4) . 4_466
CA3 O14 CA2 100.25(16) . 4_466
C65 O17 CA1 96.0(4) . 4_466
C65 O18 CA4 161.8(5) . .
C65 O18 CA1 88.5(4) . 4_466
CA4 O18 CA1 107.92(18) . 4_466
C42 O19 CA2 127.8(5) . 7_576
C42 O19 CA4 82.3(4) . 8_655
CA2 O19 CA4 96.47(17) 7_576 8_655
C42 O20 CA4 106.8(4) . 8_655
C57 O21 CA2 164.9(5) . 5_676
C57 O21 CA4 88.5(4) . 6_657
CA2 O21 CA4 106.25(17) 5_676 6_657
C57 O22 CA4 96.2(4) . 6_657
C51 O24 C50 116.8(6) . .
C36 O25 C35 110.8(5) . .
C44 O26 C43 117.5(5) . .
C59 O27 C58 117.2(5) . .
C80 O30 CA2 95.4(4) . 4_466
C18 C1 C26 111.3(5) . .
C18 C1 C2 108.1(5) . .
C26 C1 C2 108.6(5) . .
C18 C1 C10 111.5(6) . .
C26 C1 C10 108.2(6) . .
C2 C1 C10 109.0(5) . .
O11 C2 C1 107.8(5) . .
O11 C2 H2A 110.1 . .
C1 C2 H2A 110.1 . .
O11 C2 H2B 110.1 . .
C1 C2 H2B 110.1 . .
H2A C2 H2B 108.5 . .
O11 C3 C4 117.6(6) . .
O11 C3 C8 124.4(6) . .
C4 C3 C8 118.0(6) . .
C5 C4 C3 120.3(6) . .
C5 C4 H4 119.9 . .
C3 C4 H4 119.9 . .
C4 C5 C6 121.4(7) . .
C4 C5 H5 119.3 . .
C6 C5 H5 119.3 . .
C7 C6 C5 118.3(6) . .
C7 C6 C9 119.0(6) . .
C5 C6 C9 122.6(7) . .
C8 C7 C6 120.6(7) . .
C8 C7 H7 119.7 . .
C6 C7 H7 119.7 . .
C7 C8 C3 121.3(7) . .
C7 C8 H8 119.3 . .
C3 C8 H8 119.3 . .
O7 C9 O6 122.3(6) . .
O7 C9 C6 120.1(7) . .
O6 C9 C6 117.5(7) . .
O7 C9 CA2 66.9(3) . 8_655
O6 C9 CA2 55.6(3) . 8_655
C6 C9 CA2 171.9(6) . 8_655
O12 C10 C1 104.4(5) . .
O12 C10 H10A 110.9 . .
C1 C10 H10A 110.9 . .
O12 C10 H10B 110.9 . .
C1 C10 H10B 110.9 . .
H10A C10 H10B 108.9 . .
O12 C11 C12 127.3(6) . .
O12 C11 C16 112.4(6) . .
C12 C11 C16 120.2(6) . .
C11 C12 C13 119.3(7) . .
C11 C12 H12 120.4 . .
C13 C12 H12 120.4 . .
C14 C13 C12 121.0(7) . .
C14 C13 H13 119.5 . .
C12 C13 H13 119.5 . .
C15 C14 C13 118.6(6) . .
C15 C14 C17 119.6(7) . .
C13 C14 C17 121.8(6) . .
C16 C15 C14 120.6(7) . .
C16 C15 H15 119.7 . .
C14 C15 H15 119.7 . .
C15 C16 C11 120.3(6) . .
C15 C16 H16 119.9 . .
C11 C16 H16 119.9 . .
O1 C17 O2 124.1(6) . .
O1 C17 C14 119.7(7) . .
O2 C17 C14 116.2(6) . .
O1 C17 CA3 36.5(3) . 8_655
O2 C17 CA3 87.9(4) . 8_655
C14 C17 CA3 155.6(5) . 8_655
O10 C18 C1 109.4(5) . .
O10 C18 H18A 109.8 . .
C1 C18 H18A 109.8 . .
O10 C18 H18B 109.8 . .
C1 C18 H18B 109.8 . .
H18A C18 H18B 108.2 . .
O10 C19 C24 117.2(6) . .
O10 C19 C20 124.4(6) . .
C24 C19 C20 118.3(6) . .
C21 C20 C19 119.2(6) . .
C21 C20 H20 120.4 . .
C19 C20 H20 120.4 . .
C20 C21 C22 123.0(7) . .
C20 C21 H21 118.5 . .
C22 C21 H21 118.5 . .
C21 C22 C23 116.4(6) . .
C21 C22 C25 122.5(6) . .
C23 C22 C25 121.1(6) . .
C24 C23 C22 121.0(6) . .
C24 C23 H23 119.5 . .
C22 C23 H23 119.5 . .
C23 C24 C19 121.8(6) . .
C23 C24 H24 119.1 . .
C19 C24 H24 119.1 . .
O8 C25 O9 120.4(6) . .
O8 C25 C22 121.5(6) . .
O9 C25 C22 118.1(6) . .
O8 C25 CA1 64.0(3) . 8_665
O9 C25 CA1 56.9(3) . 8_665
C22 C25 CA1 170.7(5) . 8_665
O13 C26 C1 109.9(5) . .
O13 C26 H26A 109.7 . .
C1 C26 H26A 109.7 . .
O13 C26 H26B 109.7 . .
C1 C26 H26B 109.7 . .
H26A C26 H26B 108.2 . .
O13 C27 C28 125.0(6) . .
O13 C27 C32 116.0(6) . .
C28 C27 C32 119.0(6) . .
C29 C28 C27 119.9(6) . .
C29 C28 H28 120.0 . .
C27 C28 H28 120.0 . .
C28 C29 C30 122.6(7) . .
C28 C29 H29 118.7 . .
C30 C29 H29 118.7 . .
C29 C30 C31 118.4(6) . .
C29 C30 C33 121.9(6) . .
C31 C30 C33 119.7(6) . .
C32 C31 C30 118.6(6) . .
C32 C31 H31 120.7 . .
C30 C31 H31 120.7 . .
C31 C32 C27 121.2(7) . .
C31 C32 H32 119.4 . .
C27 C32 H32 119.4 . .
O5 C33 O4 123.8(6) . .
O5 C33 C30 120.0(6) . .
O4 C33 C30 116.2(6) . .
C58 C34 C50 111.1(5) . .
C58 C34 C35 110.1(5) . .
C50 C34 C35 108.0(5) . .
C58 C34 C43 107.5(5) . .
C50 C34 C43 108.0(5) . .
C35 C34 C43 112.1(5) . .
O25 C35 C34 106.6(5) . .
O25 C35 H35A 110.4 . .
C34 C35 H35A 110.4 . .
O25 C35 H35B 110.4 . .
C34 C35 H35B 110.4 . .
H35A C35 H35B 108.6 . .
O25 C36 C41 122.2(7) . .
O25 C36 C37 118.1(6) . .
C41 C36 C37 119.7(7) . .
C38 C37 C36 117.7(7) . .
C38 C37 H37 121.2 . .
C36 C37 H37 121.2 . .
C39 C38 C37 123.4(8) . .
C39 C38 H38 118.3 . .
C37 C38 H38 118.3 . .
C38 C39 C40 118.3(7) . .
C38 C39 C42 122.9(7) . .
C40 C39 C42 118.8(6) . .
C41 C40 C39 120.6(7) . .
C41 C40 H40 119.7 . .
C39 C40 H40 119.7 . .
C40 C41 C36 120.1(8) . .
C40 C41 H41 120.0 . .
C36 C41 H41 120.0 . .
O19 C42 O20 120.9(7) . .
O19 C42 C39 123.2(7) . .
O20 C42 C39 115.9(6) . .
O19 C42 CA4 72.7(4) . 8_655
O20 C42 CA4 48.3(3) . 8_655
C39 C42 CA4 163.7(5) . 8_655
O26 C43 C34 112.6(6) . .
O26 C43 H43A 109.1 . .
C34 C43 H43A 109.1 . .
O26 C43 H43B 109.1 . .
C34 C43 H43B 109.1 . .
H43A C43 H43B 107.8 . .
C49 C44 O26 117.0(6) . .
C49 C44 C45 119.8(6) . .
O26 C44 C45 123.1(6) . .
C46 C45 C44 119.6(7) . .
C46 C45 H45 120.2 . .
C44 C45 H45 120.2 . .
C47 C46 C45 120.6(6) . .
C47 C46 H46 119.7 . .
C45 C46 H46 119.7 . .
O30 C80 O14 121.1(7) . .
O30 C80 C47 118.3(6) . .
O14 C80 C47 120.6(7) . .
O30 C80 CA2 58.1(4) . 4_466
O14 C80 CA2 63.8(4) . 4_466
C47 C80 CA2 170.1(5) . 4_466
C46 C47 C48 118.1(7) . .
C46 C47 C80 122.0(7) . .
C48 C47 C80 119.9(7) . .
C49 C48 C47 121.9(7) . .
C49 C48 H48 119.0 . .
C47 C48 H48 119.0 . .
C48 C49 C44 120.0(7) . .
C48 C49 H49 120.0 . .
C44 C49 H49 120.0 . .
O24 C50 C34 106.7(5) . .
O24 C50 H50A 110.4 . .
C34 C50 H50A 110.4 . .
O24 C50 H50B 110.4 . .
C34 C50 H50B 110.4 . .
H50A C50 H50B 108.6 . .
O24 C51 C56 123.6(7) . .
O24 C51 C52 115.9(7) . .
C56 C51 C52 120.3(7) . .
C51 C52 C53 119.1(7) . .
C51 C52 H52 120.4 . .
C53 C52 H52 120.4 . .
C54 C53 C52 121.4(7) . .
C54 C53 H53 119.3 . .
C52 C53 H53 119.3 . .
C55 C54 C53 117.3(7) . .
C55 C54 C57 120.4(7) . .
C53 C54 C57 122.3(7) . .
C54 C55 C56 123.3(7) . .
C54 C55 H55 118.4 . .
C56 C55 H55 118.4 . .
C51 C56 C55 118.6(7) . .
C51 C56 H56 120.7 . .
C55 C56 H56 120.7 . .
O22 C57 O21 121.1(7) . .
O22 C57 C54 119.8(7) . .
O21 C57 C54 119.1(7) . .
O22 C57 CA4 57.4(4) . 6_657
O21 C57 CA4 64.6(4) . 6_657
C54 C57 CA4 170.1(5) . 6_657
O27 C58 C34 106.8(5) . .
O27 C58 H58A 110.4 . .
C34 C58 H58A 110.4 . .
O27 C58 H58B 110.4 . .
C34 C58 H58B 110.4 . .
H58A C58 H58B 108.6 . .
C60 C59 C64 122.9(6) . .
C60 C59 O27 122.4(6) . .
C64 C59 O27 114.7(6) . .
C59 C60 C61 117.3(6) . .
C59 C60 H60 121.4 . .
C61 C60 H60 121.4 . .
C62 C61 C60 121.5(6) . .
C62 C61 H61 119.3 . .
C60 C61 H61 119.3 . .
C61 C62 C63 118.2(6) . .
C61 C62 C65 120.2(6) . .
C63 C62 C65 121.4(6) . .
C64 C63 C62 120.8(7) . .
C64 C63 H63 119.6 . .
C62 C63 H63 119.6 . .
C63 C64 C59 119.3(6) . .
C63 C64 H64 120.4 . .
C59 C64 H64 120.4 . .
O17 C65 O18 121.8(6) . .
O17 C65 C62 119.6(6) . .
O18 C65 C62 118.6(6) . .
O17 C65 CA1 57.6(4) . 4_466
O18 C65 CA1 64.3(4) . 4_466
C62 C65 CA1 174.9(5) . 4_466
C76 C77 H77A 109.5 . .
C76 C77 H77B 109.5 . .
H77A C77 H77B 109.5 . .
C76 C77 H77C 109.5 . .
H77A C77 H77C 109.5 . .
H77B C77 H77C 109.5 . .
O23 C76 N3 121.4(11) . .
O23 C76 C77 119.6(9) . .
N3 C76 C77 118.9(13) . .
C76 O23 CA4 167.5(7) . .
C76 N3 C79 117.8(10) . .
C76 N3 C78 123.0(12) . .
C79 N3 C78 118.3(10) . .
N3 C78 H78A 109.5 . .
N3 C78 H78B 109.5 . .
H78A C78 H78B 109.5 . .
N3 C78 H78C 109.5 . .
H78A C78 H78C 109.5 . .
H78B C78 H78C 109.5 . .
N3 C79 H79A 109.5 . .
N3 C79 H79B 109.5 . .
H79A C79 H79B 109.5 . .
N3 C79 H79C 109.5 . .
H79A C79 H79C 109.5 . .
H79B C79 H79C 109.5 . .
N2 C72 O16 117.7(10) . .
N2 C72 C73 116.3(9) . .
O16 C72 C73 126.0(10) . .
C72 C73 H73A 109.5 . .
C72 C73 H73B 109.5 . .
H73A C73 H73B 109.5 . .
C72 C73 H73C 109.5 . .
H73A C73 H73C 109.5 . .
H73B C73 H73C 109.5 . .
C72 O16 CA3 141.2(6) . .
C72 N2 C74 120.3(9) . .
C72 N2 C75 118.8(9) . .
C74 N2 C75 120.4(8) . .
N2 C74 H74A 109.5 . .
N2 C74 H74B 109.5 . .
H74A C74 H74B 109.5 . .
N2 C74 H74C 109.5 . .
H74A C74 H74C 109.5 . .
H74B C74 H74C 109.5 . .
N2 C75 H75A 109.5 . .
N2 C75 H75B 109.5 . .
H75A C75 H75B 109.5 . .
N2 C75 H75C 109.5 . .
H75A C75 H75C 109.5 . .
H75B C75 H75C 109.5 . .
C68Bb O3 CA1 157.0(11) . .
C68Aa O3 CA1 163.0(8) . .
O3 C68Aa N1A 114.0(15) . .
O3 C68Aa C69A 117.4(14) . .
N1Aa C68Aa C69A 127.9(18) . .
C68Aa N1Aa C71A 112.0(19) . .
C68Aa N1Aa C70A 113(3) . .
C71Aa N1Aa C70A 135(3) . .
C68Aa C69Aa H69A 109.5 . .
C68Aa C69Aa H69B 109.5 . .
H69Aa C69Aa H69B 109.5 . .
C68Aa C69Aa H69C 109.5 . .
H69Aa C69Aa H69C 109.5 . .
H69Ba C69Aa H69C 109.5 . .
N1Aa C70Aa H70A 109.5 . .
N1Aa C70Aa H70B 109.5 . .
H70Aa C70Aa H70B 109.5 . .
N1Aa C70Aa H70C 109.5 . .
H70Aa C70Aa H70C 109.5 . .
H70Ba C70Aa H70C 109.5 . .
N1Aa C71Aa H71A 109.5 . .
N1Aa C71Aa H71B 109.5 . .
H71Aa C71Aa H71B 109.5 . .
N1Aa C71Aa H71C 109.5 . .
H71Aa C71Aa H71C 109.5 . .
H71Ba C71Aa H71C 109.5 . .
O3 C68Bb N1B 121(2) . .
O3 C68Bb C71B 132.6(19) . .
N1Bb C68Bb C71B 104(2) . .
C68Bb N1Bb C69B 116(2) . .
C68Bb N1Bb C70B 125(3) . .
C69Bb N1Bb C70B 119(2) . .
N1Bb C69Bb H69D 109.5 . .
N1Bb C69Bb H69E 109.5 . .
H69Db C69Bb H69E 109.5 . .
N1Bb C69Bb H69F 109.5 . .
H69Db C69Bb H69F 109.5 . .
H69Eb C69Bb H69F 109.5 . .
N1Bb C70Bb H70D 109.5 . .
N1Bb C70Bb H70E 109.5 . .
H70Db C70Bb H70E 109.5 . .
N1Bb C70Bb H70F 109.5 . .
H70Db C70Bb H70F 109.5 . .
H70Eb C70Bb H70F 109.5 . .
C68Bb C71Bb H71D 109.5 . .
C68Bb C71Bb H71E 109.5 . .
H71Db C71Bb H71E 109.5 . .
C68Bb C71Bb H71F 109.5 . .
H71Db C71Bb H71F 109.5 . .
H71Eb C71Bb H71F 109.5 . .

loop_
_geom_bond_atom_site_label_1
_geom_bond_atom_site_label_2
_geom_bond_distance
_geom_bond_site_symmetry_2
CA1 O2 2.264(5) .
CA1 O3 2.286(5) .
CA1 O17 2.374(5) 4_566
CA1 O9 2.419(5) 8_655
CA1 O4 2.440(5) 5_666
CA1 O18 2.519(5) 4_566
CA1 O8 2.577(5) 8_655
CA1 C65 2.796(7) 4_566
CA1 C25 2.867(7) 8_655
CA1 CA3 3.624(2) 8_655
CA1 CA4 3.894(2) 4_566
CA2 O21 2.328(5) 5_676
CA2 O19 2.355(5) 7_575
CA2 O5 2.371(5) .
CA2 O6 2.377(4) 8_665
CA2 O30 2.383(5) 4_566
CA2 O14 2.509(5) 4_566
CA2 O7 2.627(5) 8_665
CA2 C80 2.796(7) 4_566
CA2 C9 2.851(7) 8_665
CA2 CA3 3.6858(19) 4_566
CA2 CA4 3.8932(19) 2_574
CA3 O16 2.290(6) .
CA3 O14 2.290(4) .
CA3 O8 2.295(5) .
CA3 O1 2.338(5) 8_665
CA3 O7 2.345(4) 5_566
CA3 O4 2.383(5) 4_466
CA3 C17 3.237(7) 8_665
CA3 CA1 3.624(2) 8_665
CA3 CA2 3.6858(19) 4_466
CA4 O23 2.283(6) .
CA4 O18 2.294(5) .
CA4 O20 2.305(5) 8_665
CA4 O22 2.378(5) 6_557
CA4 O9 2.389(5) 5_576
CA4 O21 2.536(5) 6_557
CA4 C57 2.807(7) 6_557
CA4 O19 2.847(5) 8_665
CA4 C42 2.955(8) 8_665
CA4 CA2 3.893(2) 2_575
CA4 CA1 3.894(2) 4_466
O1 C17 1.274(8) .
O1 CA3 2.338(4) 8_655
O2 C17 1.291(9) .
O4 C33 1.291(8) .
O4 CA3 2.383(5) 4_566
O4 CA1 2.440(5) 5_666
O5 C33 1.251(8) .
O6 C9 1.277(8) .
O6 CA2 2.376(4) 8_655
O7 C9 1.274(8) .
O7 CA3 2.345(4) 5_566
O7 CA2 2.627(5) 8_655
O8 C25 1.269(8) .
O8 CA1 2.577(5) 8_665
O9 C25 1.278(8) .
O9 CA4 2.389(5) 5_576
O9 CA1 2.419(5) 8_665
O10 C19 1.356(7) .
O10 C18 1.441(7) .
O11 C3 1.356(7) .
O11 C2 1.448(7) .
O12 C11 1.367(7) .
O12 C10 1.426(8) .
O13 C27 1.371(8) .
O13 C26 1.418(7) .
O14 C80 1.276(8) .
O14 CA2 2.509(5) 4_466
O17 C65 1.249(8) .
O17 CA1 2.374(5) 4_466
O18 C65 1.281(8) .
O18 CA1 2.519(5) 4_466
O19 C42 1.263(8) .
O19 CA2 2.355(5) 7_576
O19 CA4 2.847(5) 8_655
O20 C42 1.298(9) .
O20 CA4 2.305(5) 8_655
O21 C57 1.270(8) .
O21 CA2 2.329(5) 5_676
O21 CA4 2.536(5) 6_657
O22 C57 1.257(9) .
O22 CA4 2.379(5) 6_657
O24 C51 1.369(8) .
O24 C50 1.455(8) .
O25 C36 1.372(8) .
O25 C35 1.461(8) .
O26 C44 1.391(8) .
O26 C43 1.426(7) .
O27 C59 1.386(7) .
O27 C58 1.440(7) .
O30 C80 1.255(9) .
O30 CA2 2.383(5) 4_466
C1 C18 1.530(9) .
C1 C26 1.532(9) .
C1 C2 1.544(8) .
C1 C10 1.556(8) .
C2 H2A 0.9700 .
C2 H2B 0.9700 .
C3 C4 1.398(9) .
C3 C8 1.401(9) .
C4 C5 1.383(9) .
C4 H4 0.9300 .
C5 C6 1.397(9) .
C5 H5 0.9300 .
C6 C7 1.387(10) .
C6 C9 1.508(9) .
C7 C8 1.381(9) .
C7 H7 0.9300 .
C8 H8 0.9300 .
C9 CA2 2.852(7) 8_655
C10 H10A 0.9700 .
C10 H10B 0.9700 .
C11 C12 1.373(9) .
C11 C16 1.407(9) .
C12 C13 1.407(9) .
C12 H12 0.9300 .
C13 C14 1.400(10) .
C13 H13 0.9300 .
C14 C15 1.397(9) .
C14 C17 1.493(9) .
C15 C16 1.378(9) .
C15 H15 0.9300 .
C16 H16 0.9300 .
C17 CA3 3.237(6) 8_655
C18 H18A 0.9700 .
C18 H18B 0.9700 .
C19 C24 1.393(9) .
C19 C20 1.404(9) .
C20 C21 1.374(9) .
C20 H20 0.9300 .
C21 C22 1.397(9) .
C21 H21 0.9300 .
C22 C23 1.416(9) .
C22 C25 1.452(9) .
C23 C24 1.358(9) .
C23 H23 0.9300 .
C24 H24 0.9300 .
C25 CA1 2.867(7) 8_665
C26 H26A 0.9700 .
C26 H26B 0.9700 .
C27 C28 1.398(9) .
C27 C32 1.410(8) .
C28 C29 1.373(9) .
C28 H28 0.9300 .
C29 C30 1.384(9) .
C29 H29 0.9300 .
C30 C31 1.441(9) .
C30 C33 1.482(9) .
C31 C32 1.396(9) .
C31 H31 0.9300 .
C32 H32 0.9300 .
C34 C58 1.523(8) .
C34 C50 1.527(9) .
C34 C35 1.528(8) .
C34 C43 1.533(9) .
C35 H35A 0.9700 .
C35 H35B 0.9700 .
C36 C41 1.384(10) .
C36 C37 1.419(10) .
C37 C38 1.367(11) .
C37 H37 0.9300 .
C38 C39 1.356(10) .
C38 H38 0.9300 .
C39 C40 1.402(10) .
C39 C42 1.442(10) .
C40 C41 1.371(10) .
C40 H40 0.9300 .
C41 H41 0.9300 .
C42 CA4 2.955(8) 8_655
C43 H43A 0.9700 .
C43 H43B 0.9700 .
C44 C49 1.389(9) .
C44 C45 1.394(9) .
C45 C46 1.390(9) .
C45 H45 0.9300 .
C46 C47 1.384(10) .
C46 H46 0.9300 .
C80 C47 1.479(9) .
C80 CA2 2.796(7) 4_466
C47 C48 1.407(9) .
C48 C49 1.345(9) .
C48 H48 0.9300 .
C49 H49 0.9300 .
C50 H50A 0.9700 .
C50 H50B 0.9700 .
C51 C56 1.369(10) .
C51 C52 1.384(10) .
C52 C53 1.406(10) .
C52 H52 0.9300 .
C53 C54 1.378(10) .
C53 H53 0.9300 .
C54 C55 1.362(10) .
C54 C57 1.468(10) .
C55 C56 1.394(10) .
C55 H55 0.9300 .
C56 H56 0.9300 .
C57 CA4 2.807(7) 6_657
C58 H58A 0.9700 .
C58 H58B 0.9700 .
C59 C60 1.369(9) .
C59 C64 1.382(9) .
C60 C61 1.416(9) .
C60 H60 0.9300 .
C61 C62 1.392(9) .
C61 H61 0.9300 .
C62 C63 1.408(9) .
C62 C65 1.484(9) .
C63 C64 1.373(9) .
C63 H63 0.9300 .
C64 H64 0.9300 .
C65 CA1 2.796(7) 4_466
C77 C76 1.559(14) .
C77 H77A 0.9600 .
C77 H77B 0.9600 .
C77 H77C 0.9600 .
C76 O23 1.259(13) .
C76 N3 1.325(8) .
N3 C79 1.460(12) .
N3 C78 1.484(11) .
C78 H78A 0.9600 .
C78 H78B 0.9600 .
C78 H78C 0.9600 .
C79 H79A 0.9600 .
C79 H79B 0.9600 .
C79 H79C 0.9600 .
C72 N2 1.252(8) .
C72 O16 1.307(8) .
C72 C73 1.544(13) .
C73 H73A 0.9600 .
C73 H73B 0.9600 .
C73 H73C 0.9600 .
N2 C74 1.522(8) .
N2 C75 1.534(12) .
C74 H74A 0.9600 .
C74 H74B 0.9600 .
C74 H74C 0.9600 .
C75 H75A 0.9600 .
C75 H75B 0.9600 .
C75 H75C 0.9600 .
O3 C68B 1.29(3) .
O3 C68A 1.276(19) .
C68Aa N1A 1.35(2) .
C68Aa C69A 1.503(10) .
N1Aa C71A 1.488(10) .
N1Aa C70A 1.501(10) .
C69Aa H69A 0.9600 .
C69Aa H69B 0.9600 .
C69Aa H69C 0.9600 .
C70Aa H70A 0.9600 .
C70Aa H70B 0.9600 .
C70Aa H70C 0.9600 .
C71Aa H71A 0.9600 .
C71Aa H71B 0.9600 .
C71Aa H71C 0.9600 .
C68Bb N1B 1.29(3) .
C68Bb C71B 1.64(3) .
N1Bb C69B 1.51(2) .
N1Bb C70B 1.51(3) .
C69Bb H69D 0.9600 .
C69Bb H69E 0.9600 .
C69Bb H69F 0.9600 .
C70Bb H70D 0.9600 .
C70Bb H70E 0.9600 .
C70Bb H70F 0.9600 .
C71Bb H71D 0.9600 .
C71Bb H71E 0.9600 .
C71Bb H71F 0.9600 .

loop_
_platon_squeeze_void_nr
_platon_squeeze_void_average_x
_platon_squeeze_void_average_y
_platon_squeeze_void_average_z
_platon_squeeze_void_volume
_platon_squeeze_void_count_electrons
_platon_squeeze_void_content
1 0.000 0.000 -0.006 958 136 ' '
2 0.500 0.000 -0.003 958 136 ' '
3 0.000 0.500 -0.003 958 136 ' '
4 0.500 0.500 -0.009 958 136 ' '
5 0.246 0.195 0.075 10 0 ' '
6 0.254 0.695 0.075 10 0 ' '
7 0.315 0.365 0.167 9 0 ' '
8 0.185 0.865 0.167 9 0 ' '
9 0.753 0.351 0.212 10 0 ' '
10 0.747 0.851 0.212 10 0 ' '
11 0.253 0.351 0.288 10 0 ' '
12 0.247 0.851 0.288 10 0 ' '
13 0.815 0.365 0.333 9 0 ' '
14 0.685 0.865 0.333 9 0 ' '
15 0.746 0.195 0.424 10 1 ' '
16 0.754 0.695 0.424 10 1 ' '
17 0.246 0.305 0.575 10 0 ' '
18 0.254 0.805 0.575 10 0 ' '
19 0.315 0.135 0.667 9 0 ' '
20 0.185 0.635 0.667 9 0 ' '
21 0.753 0.149 0.712 10 0 ' '
22 0.747 0.649 0.712 10 0 ' '
23 0.253 0.149 0.788 10 0 ' '
24 0.247 0.649 0.788 10 0 ' '
25 0.815 0.135 0.833 9 0 ' '
26 0.685 0.635 0.833 9 0 ' '
27 0.746 0.305 0.924 10 1 ' '
28 0.754 0.805 0.924 10 1 ' '
